data_7011018
loop_
_publ_author_name
'Zbigniew Ciunik'
'Juliusz A. Wolny'
'Miko\/laj F. Rudolf'
'Stanis\/law Wo\/lowiec'

_publ_section_title
;
 cis--trans isomerism and rotational isomerism in triazene-1-oxide
 bis-chelates of palladium(II)
;
_journal_issue 6
_journal_name_full 'J. Chem. Soc., Dalton Trans.'
_journal_page_first 885
_journal_page_last 895
_journal_paper_doi 10.1039/b106652h
_journal_year 2002
_chemical_formula_sum 'C24 H36 N6 O2 Pd'
_chemical_formula_weight 546.99
_space_group_IT_number 14
_symmetry_space_group_name_Hall '-P 2ybc'
_symmetry_space_group_name_H-M 'P 1 21/c 1'
_atom_sites_solution_hydrogens geom
_atom_sites_solution_primary direct
_atom_sites_solution_secondary difmap
_audit_creation_method SHELXL
_cell_angle_alpha 90.00
_cell_angle_beta 98.550(10)
_cell_angle_gamma 90.00
_cell_formula_units_Z 2
_cell_length_a 8.7850(10)
_cell_length_b 16.359(2)
_cell_length_c 9.3340(10)
_cell_measurement_temperature 293(2)
_cell_volume 1326.5(3)
_computing_structure_refinement 'SHELXL-93 (Sheldrick, 1993)'
_computing_structure_solution 'SHELXS-86 (Sheldrick, 1990)'
_diffrn_ambient_temperature 293(2)
_diffrn_radiation_monochromator graphite
_diffrn_radiation_source 'fine-focus sealed tube'
_diffrn_radiation_type MoK\a
_diffrn_radiation_wavelength 0.71069
_diffrn_reflns_av_R_equivalents 0.0129
_diffrn_reflns_av_sigmaI/netI 0.0299
_diffrn_reflns_limit_h_max 10
_diffrn_reflns_limit_h_min -10
_diffrn_reflns_limit_k_max 19
_diffrn_reflns_limit_k_min 0
_diffrn_reflns_limit_l_max 11
_diffrn_reflns_limit_l_min 0
_diffrn_reflns_number 2480
_diffrn_reflns_theta_max 25.00
_diffrn_reflns_theta_min 2.34
_exptl_absorpt_coefficient_mu 0.730
_exptl_crystal_density_diffrn 1.369
_exptl_crystal_F_000 568
_exptl_crystal_size_max 0.30
_exptl_crystal_size_mid 0.30
_exptl_crystal_size_min 0.25
_refine_diff_density_max 2.071
_refine_diff_density_min -1.406
_refine_diff_density_rms 0.164
_refine_ls_extinction_method none
_refine_ls_goodness_of_fit_all 1.119
_refine_ls_goodness_of_fit_obs 1.152
_refine_ls_matrix_type full
_refine_ls_number_parameters 151
_refine_ls_number_reflns 2336
_refine_ls_number_restraints 0
_refine_ls_restrained_S_all 1.119
_refine_ls_restrained_S_obs 1.152
_refine_ls_R_factor_all 0.0758
_refine_ls_R_factor_obs 0.0500
_refine_ls_shift/esd_max 0.000
_refine_ls_shift/esd_mean 0.000
_refine_ls_structure_factor_coef Fsqd
_refine_ls_weighting_details 'w=1/[\s^2^(Fo^2^)+(0.1407P)^2^+0.3458P] where P=(Fo^2^+2Fc^2^)/3'
_refine_ls_weighting_scheme calc
_refine_ls_wR_factor_all 0.1939
_refine_ls_wR_factor_obs 0.1689
_reflns_number_observed 1705
_reflns_number_total 2336
_reflns_observed_criterion >2sigma(I)
_cod_data_source_file b106652h.txt
_cod_data_source_block cmpd_3
_cod_depositor_comments
;
The following automatic conversions were performed:

'_refine_ls_weighting_scheme' value 'calc
w=1/[\s^2^(Fo^2^)+(0.1407P)^2^+0.3458P] where P=(Fo^2^+2Fc^2^)/3' was
changed to 'calc'. New tag '_refine_ls_weighting_details' was
created. The value of the new tag was set to
'w=1/[\s^2^(Fo^2^)+(0.1407P)^2^+0.3458P] where P=(Fo^2^+2Fc^2^)/3'.

Automatic conversion script
Id: cif_fix_values 3143 2015-03-26 13:38:13Z robertas 
;
_cod_database_code 7011018

loop_
_symmetry_equiv_pos_as_xyz
'x, y, z'
'-x, y+1/2, -z+1/2'
'-x, -y, -z'
'x, -y-1/2, z-1/2'

loop_
_atom_site_aniso_label
_atom_site_aniso_U_11
_atom_site_aniso_U_22
_atom_site_aniso_U_33
_atom_site_aniso_U_23
_atom_site_aniso_U_13
_atom_site_aniso_U_12
Pd1 0.0273(4) 0.0362(4) 0.0342(4) 0.0035(2) 0.0086(3) 0.0041(2)
O1 0.034(2) 0.054(2) 0.051(2) 0.016(2) 0.019(2) 0.012(2)
N1 0.029(2) 0.041(3) 0.045(3) 0.004(2) 0.011(2) 0.006(2)
N2 0.030(2) 0.037(3) 0.048(3) 0.003(2) 0.009(2) 0.002(2)
N3 0.029(3) 0.036(3) 0.048(3) 0.006(2) 0.006(2) 0.005(2)
C1 0.027(2) 0.037(3) 0.041(3) 0.002(2) 0.008(2) -0.001(2)
C2 0.030(3) 0.038(3) 0.042(3) -0.003(3) -0.001(2) -0.002(2)
C3 0.033(3) 0.054(4) 0.048(4) 0.005(3) 0.005(3) -0.002(3)
C4 0.054(4) 0.053(4) 0.045(4) 0.015(3) 0.006(3) -0.004(3)
C5 0.053(4) 0.035(3) 0.056(4) 0.003(3) 0.004(3) 0.001(3)
C6 0.036(3) 0.044(3) 0.043(3) 0.002(3) 0.011(2) 0.002(2)
C21 0.055(4) 0.050(4) 0.048(4) -0.011(3) 0.008(3) 0.007(3)
C31 0.078(5) 0.086(5) 0.056(5) 0.002(4) 0.015(4) -0.010(4)
C7 0.031(3) 0.043(3) 0.050(3) 0.009(3) 0.009(2) 0.009(2)
C8 0.048(4) 0.070(5) 0.059(4) 0.014(4) 0.021(3) 0.018(3)
C9 0.061(4) 0.041(4) 0.099(6) 0.006(4) 0.010(4) 0.002(3)
C10 0.043(3) 0.077(5) 0.054(4) 0.006(4) 0.004(3) 0.012(3)

loop_
_atom_site_label
_atom_site_type_symbol
_atom_site_fract_x
_atom_site_fract_y
_atom_site_fract_z
_atom_site_U_iso_or_equiv
_atom_site_thermal_displace_type
_atom_site_occupancy
_atom_site_calc_flag
_atom_site_refinement_flags
_atom_site_disorder_group
Pd1 Pd 0.5000 0.5000 0.5000 0.0322(3) Uani 1 d S .
O1 O 0.3494(4) 0.5865(2) 0.4260(5) 0.0449(10) Uani 1 d . .
N1 N 0.2333(5) 0.5878(3) 0.5071(5) 0.0378(11) Uani 1 d . .
N2 N 0.2314(5) 0.5418(3) 0.6171(5) 0.0383(11) Uani 1 d . .
N3 N 0.3515(6) 0.4927(2) 0.6421(7) 0.0375(12) Uani 1 d . .
C1 C 0.3510(6) 0.4398(3) 0.7655(6) 0.0348(12) Uani 1 d . .
C2 C 0.3086(6) 0.4654(4) 0.8987(7) 0.0376(13) Uani 1 d . .
C3 C 0.2980(6) 0.4067(4) 1.0037(7) 0.0451(15) Uani 1 d . .
C4 C 0.3413(7) 0.3257(4) 0.9821(7) 0.051(2) Uani 1 d . .
H4 H 0.3352 0.2871 1.0539 0.060 Uiso 1 d . .
C5 C 0.3926(7) 0.3028(4) 0.8566(7) 0.0486(15) Uani 1 d . .
H5 H 0.4237 0.2492 0.8440 0.080 Uiso 1 d . .
C6 C 0.3974(6) 0.3591(4) 0.7475(6) 0.0404(13) Uani 1 d . .
H6 H 0.4304 0.3433 0.6617 0.040 Uiso 1 d . .
C21 C 0.2756(8) 0.5548(4) 0.9261(8) 0.051(2) Uani 1 d . .
H211 H 0.3026 0.5664 1.0276 0.080 Uiso 1 d . .
H212 H 0.1669 0.5651 0.8979 0.080 Uiso 1 d . .
H213 H 0.3332 0.5888 0.8710 0.080 Uiso 1 d . .
C31 C 0.2440(10) 0.4292(5) 1.1463(9) 0.073(2) Uani 1 d . .
H311 H 0.1448 0.4544 1.1274 0.080 Uiso 1 d . .
H312 H 0.3163 0.4670 1.1988 0.080 Uiso 1 d . .
H313 H 0.2387 0.3809 1.2037 0.080 Uiso 1 d . .
C7 C 0.1090(6) 0.6487(4) 0.4591(7) 0.0408(13) Uani 1 d . .
C8 C -0.0150(8) 0.6409(5) 0.5578(9) 0.058(2) Uani 1 d . .
H81 H -0.0925 0.6826 0.5319 0.080 Uiso 1 d . .
H82 H 0.0302 0.6484 0.6566 0.080 Uiso 1 d . .
H83 H -0.0630 0.5882 0.5458 0.080 Uiso 1 d . .
C9 C 0.1833(8) 0.7325(4) 0.4704(9) 0.067(2) Uani 1 d . .
H91 H 0.1075 0.7730 0.4354 0.070 Uiso 1 d . .
H92 H 0.2653 0.7339 0.4132 0.070 Uiso 1 d . .
H93 H 0.2232 0.7437 0.5698 0.070 Uiso 1 d . .
C10 C 0.0428(8) 0.6282(5) 0.3022(8) 0.058(2) Uani 1 d . .
H101 H -0.0369 0.6669 0.2681 0.080 Uiso 1 d . .
H102 H -0.0009 0.5741 0.2981 0.080 Uiso 1 d . .
H103 H 0.1223 0.6308 0.2431 0.080 Uiso 1 d . .

loop_
_atom_type_symbol
_atom_type_description
_atom_type_scat_dispersion_real
_atom_type_scat_dispersion_imag
_atom_type_scat_source
C C 0.0033 0.0016 'International Tables Vol C Tables 4.2.6.8 and 6.1.1.4'
H H 0.0000 0.0000 'International Tables Vol C Tables 4.2.6.8 and 6.1.1.4'
N N 0.0061 0.0033 'International Tables Vol C Tables 4.2.6.8 and 6.1.1.4'
O O 0.0106 0.0060 'International Tables Vol C Tables 4.2.6.8 and 6.1.1.4'
Pd Pd -0.9988 1.0072 'International Tables Vol C Tables 4.2.6.8 and 6.1.1.4'

loop_
_geom_angle_atom_site_label_1
_geom_angle_atom_site_label_2
_geom_angle_atom_site_label_3
_geom_angle
_geom_angle_site_symmetry_1
_geom_angle_site_symmetry_3
_geom_angle_publ_flag
O1 Pd1 O1 180.0 . 3_666 ?
O1 Pd1 N3 101.1(2) . 3_666 ?
O1 Pd1 N3 78.9(2) 3_666 3_666 ?
O1 Pd1 N3 78.9(2) . . ?
O1 Pd1 N3 101.1(2) 3_666 . ?
N3 Pd1 N3 179.999(1) 3_666 . ?
N1 O1 Pd1 109.4(3) . . ?
N2 N1 O1 122.8(4) . . ?
N2 N1 C7 122.5(4) . . ?
O1 N1 C7 114.7(4) . . ?
N1 N2 N3 113.3(5) . . ?
N2 N3 C1 114.1(5) . . ?
N2 N3 Pd1 115.6(4) . . ?
C1 N3 Pd1 130.3(4) . . ?
C6 C1 C2 120.3(5) . . ?
C6 C1 N3 115.8(5) . . ?
C2 C1 N3 123.9(5) . . ?
C3 C2 C1 118.2(6) . . ?
C3 C2 C21 120.8(6) . . ?
C1 C2 C21 121.0(6) . . ?
C2 C3 C4 120.3(6) . . ?
C2 C3 C31 120.9(6) . . ?
C4 C3 C31 118.7(6) . . ?
C5 C4 C3 120.9(6) . . ?
C4 C5 C6 120.0(6) . . ?
C5 C6 C1 120.0(5) . . ?
N1 C7 C9 107.1(5) . . ?
N1 C7 C10 107.3(5) . . ?
C9 C7 C10 111.3(6) . . ?
N1 C7 C8 108.4(5) . . ?
C9 C7 C8 111.8(6) . . ?
C10 C7 C8 110.7(5) . . ?

loop_
_geom_bond_atom_site_label_1
_geom_bond_atom_site_label_2
_geom_bond_distance
_geom_bond_site_symmetry_2
_geom_bond_publ_flag
Pd1 O1 1.990(4) . ?
Pd1 O1 1.990(4) 3_666 ?
Pd1 N3 1.997(6) 3_666 ?
Pd1 N3 1.997(6) . ?
O1 N1 1.358(6) . ?
N1 N2 1.275(7) . ?
N1 C7 1.497(7) . ?
N2 N3 1.319(7) . ?
N3 C1 1.442(8) . ?
C1 C6 1.399(8) . ?
C1 C2 1.413(8) . ?
C2 C3 1.385(9) . ?
C2 C21 1.521(10) . ?
C3 C4 1.402(9) . ?
C3 C31 1.523(10) . ?
C4 C5 1.368(9) . ?
C5 C6 1.378(8) . ?
C7 C9 1.515(9) . ?
C7 C10 1.531(9) . ?
C7 C8 1.533(8) . ?

loop_
_geom_torsion_atom_site_label_1
_geom_torsion_atom_site_label_2
_geom_torsion_atom_site_label_3
_geom_torsion_atom_site_label_4
_geom_torsion
_geom_torsion_site_symmetry_1
_geom_torsion_site_symmetry_2
_geom_torsion_site_symmetry_3
_geom_torsion_site_symmetry_4
_geom_torsion_publ_flag
O1 Pd1 O1 N1 156.5(294) 3_666 . . . ?
N3 Pd1 O1 N1 177.0(3) 3_666 . . . ?
N3 Pd1 O1 N1 -3.0(3) . . . . ?
Pd1 O1 N1 N2 3.2(6) . . . . ?
Pd1 O1 N1 C7 -178.1(4) . . . . ?
O1 N1 N2 N3 -0.9(8) . . . . ?
C7 N1 N2 N3 -179.6(5) . . . . ?
N1 N2 N3 C1 -179.6(5) . . . . ?
N1 N2 N3 Pd1 -1.9(6) . . . . ?
O1 Pd1 N3 N2 2.8(4) . . . . ?
O1 Pd1 N3 N2 -177.2(4) 3_666 . . . ?
N3 Pd1 N3 N2 -147.3(50) 3_666 . . . ?
O1 Pd1 N3 C1 180.0(5) . . . . ?
O1 Pd1 N3 C1 0.0(5) 3_666 . . . ?
N3 Pd1 N3 C1 29.9(50) 3_666 . . . ?
N2 N3 C1 C6 138.4(5) . . . . ?
Pd1 N3 C1 C6 -38.8(7) . . . . ?
N2 N3 C1 C2 -42.1(8) . . . . ?
Pd1 N3 C1 C2 140.6(5) . . . . ?
C6 C1 C2 C3 -7.0(8) . . . . ?
N3 C1 C2 C3 173.6(5) . . . . ?
C6 C1 C2 C21 172.9(5) . . . . ?
N3 C1 C2 C21 -6.5(8) . . . . ?
C1 C2 C3 C4 5.4(8) . . . . ?
C21 C2 C3 C4 -174.6(5) . . . . ?
C1 C2 C3 C31 -176.5(6) . . . . ?
C21 C2 C3 C31 3.6(9) . . . . ?
C2 C3 C4 C5 -0.9(9) . . . . ?
C31 C3 C4 C5 -179.1(6) . . . . ?
C3 C4 C5 C6 -2.1(10) . . . . ?
C4 C5 C6 C1 0.5(9) . . . . ?
C2 C1 C6 C5 4.1(8) . . . . ?
N3 C1 C6 C5 -176.4(5) . . . . ?
N2 N1 C7 C9 117.8(6) . . . . ?
O1 N1 C7 C9 -60.9(7) . . . . ?
N2 N1 C7 C10 -122.6(6) . . . . ?
O1 N1 C7 C10 58.7(6) . . . . ?
N2 N1 C7 C8 -2.9(7) . . . . ?
O1 N1 C7 C8 178.3(5) . . . . ?
